data_7106435
loop_
_publ_author_name
'Dinabandhu Das'
'Tia Jacobs'
'Adam Pietraszako'
'L. J. Barbour'

_publ_section_title
;
 Anomalous thermal expansion of an organic crystal-implications for
 elucidating the mechanism of an enantiotropic phase transformation
;
_journal_name_full Chem.Commun.
_journal_page_first 6009
_journal_paper_doi 10.1039/c1cc10716j
_journal_volume 47
_journal_year 2011
_chemical_absolute_configuration syn
_chemical_formula_moiety 'C8 H10 O2'
_chemical_formula_sum 'C8 H10 O2'
_chemical_formula_weight 138.16
_chemical_melting_point 343
_chemical_name_systematic
;
(s,s)-3,5-Ocatadiyn-2,7-diol
;
_space_group_IT_number 19
_symmetry_cell_setting orthorhombic
_symmetry_space_group_name_Hall 'P 2ac 2ab'
_symmetry_space_group_name_H-M 'P 21 21 21'
_atom_sites_solution_hydrogens geom
_atom_sites_solution_primary direct
_atom_sites_solution_secondary difmap
_audit_creation_method SHELXL-97
_cell_angle_alpha 90.00
_cell_angle_beta 90.00
_cell_angle_gamma 90.00
_cell_formula_units_Z 4
_cell_length_a 4.209(6)
_cell_length_b 11.980(16)
_cell_length_c 16.40(2)
_cell_measurement_reflns_used 590
_cell_measurement_temperature 315(2)
_cell_measurement_theta_max 20.29
_cell_measurement_theta_min 2.48
_cell_volume 827.0(19)
_computing_cell_refinement 'Bruker SMART APEX-II'
_computing_data_collection 'Bruker SMART APEX-II'
_computing_data_reduction 'Bruker SAINT '
_computing_molecular_graphics 'XSEED (Barbour 2001)'
_computing_structure_refinement 'SHELXL-97 (Sheldrick, 1997)'
_computing_structure_solution 'SHELXS-97 (Sheldrick, 1990)'
_diffrn_ambient_temperature 315(2)
_diffrn_measured_fraction_theta_full 1.000
_diffrn_measured_fraction_theta_max 0.969
_diffrn_measurement_device_type 'Bruker APEX-II CCD'
_diffrn_measurement_method '\f and \w scans'
_diffrn_radiation_monochromator graphite
_diffrn_radiation_source 'fine-focus sealed tube'
_diffrn_radiation_type MoK\a
_diffrn_radiation_wavelength 0.71073
_diffrn_reflns_av_R_equivalents 0.0585
_diffrn_reflns_av_sigmaI/netI 0.0781
_diffrn_reflns_limit_h_max 4
_diffrn_reflns_limit_h_min -5
_diffrn_reflns_limit_k_max 15
_diffrn_reflns_limit_k_min -12
_diffrn_reflns_limit_l_max 20
_diffrn_reflns_limit_l_min -20
_diffrn_reflns_number 4763
_diffrn_reflns_theta_full 25.00
_diffrn_reflns_theta_max 27.61
_diffrn_reflns_theta_min 2.11
_exptl_absorpt_coefficient_mu 0.079
_exptl_absorpt_correction_T_max 0.9953
_exptl_absorpt_correction_T_min 0.9729
_exptl_absorpt_correction_type multi-scan
_exptl_absorpt_process_details SADABS
_exptl_crystal_colour colorless
_exptl_crystal_density_diffrn 1.110
_exptl_crystal_density_method 'not measured'
_exptl_crystal_description needle
_exptl_crystal_F_000 296
_exptl_crystal_size_max 0.35
_exptl_crystal_size_mid 0.10
_exptl_crystal_size_min 0.06
_refine_diff_density_max 0.122
_refine_diff_density_min -0.120
_refine_diff_density_rms 0.032
_refine_ls_abs_structure_details 'Flack H D (1983), Acta Cryst. A39, 876-881'
_refine_ls_abs_structure_Flack -2(3)
_refine_ls_extinction_method none
_refine_ls_goodness_of_fit_ref 0.968
_refine_ls_hydrogen_treatment constr
_refine_ls_matrix_type full
_refine_ls_number_parameters 95
_refine_ls_number_reflns 1807
_refine_ls_number_restraints 0
_refine_ls_restrained_S_all 0.968
_refine_ls_R_factor_all 0.1380
_refine_ls_R_factor_gt 0.0557
_refine_ls_shift/su_max 0.000
_refine_ls_shift/su_mean 0.000
_refine_ls_structure_factor_coef Fsqd
_refine_ls_weighting_details 'calc w=1/[\s^2^(Fo^2^)+(0.0620P)^2^+0.0000P] where P=(Fo^2^+2Fc^2^)/3'
_refine_ls_weighting_scheme calc
_refine_ls_wR_factor_gt 0.1161
_refine_ls_wR_factor_ref 0.1532
_reflns_number_gt 867
_reflns_number_total 1807
_reflns_threshold_expression >2sigma(I)
_cod_data_source_file c1cc10716j.txt
_cod_data_source_block LT_315k
_cod_depositor_comments
;
The following automatic conversions were performed:

'_chemical_melting_point' value '343K' was changed to '343' - the
value should be numeric and without a unit designator.

Automatic conversion script
Id: cif_fix_values 1673 2011-04-08 12:14:43Z adriana 
;
_cod_original_sg_symbol_H-M 'P2(1)2(1)2(1) '
_cod_database_code 7106435

loop_
_symmetry_equiv_pos_as_xyz
'x, y, z'
'-x+1/2, -y, z+1/2'
'x+1/2, -y+1/2, -z'
'-x, y+1/2, -z+1/2'

loop_
_atom_site_label
_atom_site_type_symbol
_atom_site_fract_x
_atom_site_fract_y
_atom_site_fract_z
_atom_site_U_iso_or_equiv
_atom_site_adp_type
_atom_site_occupancy
_atom_site_symmetry_multiplicity
_atom_site_calc_flag
_atom_site_refinement_flags
_atom_site_disorder_assembly
_atom_site_disorder_group
O1 O 0.0880(6) 0.60176(17) 0.00420(11) 0.0823(7) Uani 1 1 d . . .
O2 O -0.2804(5) 0.25804(18) -0.39134(11) 0.0760(7) Uani 1 1 d . . .
C4 C -0.0262(8) 0.3875(3) -0.1253(2) 0.0681(9) Uani 1 1 d . . .
C5 C -0.1728(9) 0.3400(3) -0.19232(19) 0.0671(9) Uani 1 1 d . . .
C7 C -0.4710(8) 0.2505(3) -0.31931(17) 0.0666(8) Uani 1 1 d . . .
H7 H -0.6697 0.2913 -0.3284 0.080 Uiso 1 1 calc R . .
C6 C -0.3010(8) 0.3023(2) -0.2507(2) 0.0670(9) Uani 1 1 d . . .
C3 C 0.0943(8) 0.4316(3) -0.06906(18) 0.0654(9) Uani 1 1 d . . .
C2 C 0.2376(9) 0.4946(3) -0.00070(18) 0.0734(9) Uani 1 1 d . . .
H2 H 0.4651 0.5047 -0.0111 0.088 Uiso 1 1 calc R . .
C8 C -0.5485(10) 0.1300(3) -0.30154(18) 0.0841(11) Uani 1 1 d . . .
H8A H -0.6674 0.0992 -0.3462 0.126 Uiso 1 1 calc R . .
H8B H -0.6725 0.1255 -0.2525 0.126 Uiso 1 1 calc R . .
H8C H -0.3551 0.0886 -0.2946 0.126 Uiso 1 1 calc R . .
C1 C 0.1933(11) 0.4366(3) 0.08061(18) 0.1070(14) Uani 1 1 d . . .
H1A H 0.2944 0.4794 0.1227 0.160 Uiso 1 1 calc R . .
H1B H 0.2869 0.3636 0.0783 0.160 Uiso 1 1 calc R . .
H1C H -0.0294 0.4300 0.0923 0.160 Uiso 1 1 calc R . .
H20 H -0.4120 0.3092 -0.4357 0.123(13) Uiso 1 1 d R . .
H10 H 0.1433 0.6572 -0.0447 0.143(15) Uiso 1 1 d R . .

loop_
_atom_site_aniso_label
_atom_site_aniso_U_11
_atom_site_aniso_U_22
_atom_site_aniso_U_33
_atom_site_aniso_U_23
_atom_site_aniso_U_13
_atom_site_aniso_U_12
O1 0.1126(18) 0.0650(14) 0.0692(14) -0.0124(11) 0.0150(13) 0.0019(13)
O2 0.0855(14) 0.0824(15) 0.0601(11) 0.0041(10) 0.0033(11) 0.0089(13)
C4 0.080(2) 0.057(2) 0.0669(19) -0.0086(16) 0.0040(18) 0.0072(18)
C5 0.077(2) 0.0546(19) 0.0699(19) -0.0031(15) 0.0100(18) 0.0065(17)
C7 0.0632(19) 0.072(2) 0.0648(18) -0.0014(16) -0.0016(15) 0.0090(18)
C6 0.070(2) 0.062(2) 0.0683(19) -0.0012(16) 0.0058(19) 0.0037(17)
C3 0.069(2) 0.0566(19) 0.070(2) -0.0027(15) 0.0048(16) 0.0053(18)
C2 0.073(2) 0.080(2) 0.0676(19) -0.0094(15) 0.0002(19) -0.0003(19)
C8 0.090(3) 0.079(2) 0.084(2) -0.0061(17) -0.004(2) -0.015(2)
C1 0.132(4) 0.112(3) 0.077(2) 0.013(2) -0.016(2) 0.001(3)

loop_
_atom_type_symbol
_atom_type_description
_atom_type_scat_dispersion_real
_atom_type_scat_dispersion_imag
_atom_type_scat_source
C C 0.0033 0.0016 'International Tables Vol C Tables 4.2.6.8 and 6.1.1.4'
H H 0.0000 0.0000 'International Tables Vol C Tables 4.2.6.8 and 6.1.1.4'
O O 0.0106 0.0060 'International Tables Vol C Tables 4.2.6.8 and 6.1.1.4'

loop_
_geom_angle_atom_site_label_1
_geom_angle_atom_site_label_2
_geom_angle_atom_site_label_3
_geom_angle
_geom_angle_site_symmetry_1
_geom_angle_site_symmetry_3
_geom_angle_publ_flag
C2 O1 H10 114.8 . . ?
C7 O2 H20 107.3 . . ?
C3 C4 C5 177.6(3) . . ?
C6 C5 C4 178.1(3) . . ?
O2 C7 C6 109.4(3) . . ?
O2 C7 C8 109.9(3) . . ?
C6 C7 C8 111.2(3) . . ?
O2 C7 H7 108.8 . . ?
C6 C7 H7 108.8 . . ?
C8 C7 H7 108.8 . . ?
C5 C6 C7 176.2(3) . . ?
C4 C3 C2 175.9(3) . . ?
O1 C2 C3 108.7(3) . . ?
O1 C2 C1 107.9(2) . . ?
C3 C2 C1 112.5(3) . . ?
O1 C2 H2 109.2 . . ?
C3 C2 H2 109.2 . . ?
C1 C2 H2 109.2 . . ?
C7 C8 H8A 109.5 . . ?
C7 C8 H8B 109.5 . . ?
H8A C8 H8B 109.5 . . ?
C7 C8 H8C 109.5 . . ?
H8A C8 H8C 109.5 . . ?
H8B C8 H8C 109.5 . . ?
C2 C1 H1A 109.5 . . ?
C2 C1 H1B 109.5 . . ?
H1A C1 H1B 109.5 . . ?
C2 C1 H1C 109.5 . . ?
H1A C1 H1C 109.5 . . ?
H1B C1 H1C 109.5 . . ?

loop_
_geom_bond_atom_site_label_1
_geom_bond_atom_site_label_2
_geom_bond_distance
_geom_bond_site_symmetry_2
_geom_bond_publ_flag
O1 C2 1.432(4) . ?
O1 H10 1.0670 . ?
O2 C7 1.431(4) . ?
O2 H20 1.1001 . ?
C4 C3 1.178(4) . ?
C4 C5 1.382(4) . ?
C5 C6 1.189(4) . ?
C7 C6 1.470(5) . ?
C7 C8 1.508(5) . ?
C7 H7 0.9800 . ?
C3 C2 1.480(5) . ?
C2 C1 1.515(5) . ?
C2 H2 0.9800 . ?
C8 H8A 0.9600 . ?
C8 H8B 0.9600 . ?
C8 H8C 0.9600 . ?
C1 H1A 0.9600 . ?
C1 H1B 0.9600 . ?
C1 H1C 0.9600 . ?

loop_
_cod_related_entry_id
_cod_related_entry_database
_cod_related_entry_code
1 ChemSpider 26668939
